data_4348872
loop_
_publ_author_name
'Yue, Cheng-Yang'
'Lei, Xiao-Wu'
'Han, Yong-Fang'
'Lu, Xin-Xiu'
'Tian, Ya-Wei'
'Xu, Jing'
'Liu, Xiao-Fan'
'Xu, Xin'

_publ_section_title
;
 Transition-Metal-Complex Cationic Dyes Photosensitive to Two Types of 2D
 Layered Silver Bromides with Visible-Light-Driven Photocatalytic
 Properties.
;
_journal_issue 23
_journal_name_full 'Inorganic chemistry'
_journal_page_first 12193
_journal_page_last 12203
_journal_paper_doi 10.1021/acs.inorgchem.6b01770
_journal_volume 55
_journal_year 2016
_chemical_formula_moiety C60N12H48Fe2KAg6Br11
_chemical_formula_sum 'C60 H48 Ag6 Br11 Fe2 K2 N12'
_chemical_formula_weight 2653.23
_space_group_IT_number 148
_space_group_name_Hall '-R 3'
_space_group_name_H-M_alt 'R -3 :H'
_symmetry_cell_setting trigonal
_symmetry_space_group_name_H-M 'R -3 :H'
_atom_sites_solution_hydrogens geom
_atom_sites_solution_primary direct
_atom_sites_solution_secondary difmap
_audit_creation_method SHELXL-97
_cell_angle_alpha 90.00
_cell_angle_beta 90.00
_cell_angle_gamma 120.00
_cell_formula_units_Z 3
_cell_length_a 14.1037(10)
_cell_length_b 14.1037(10)
_cell_length_c 31.380(2)
_cell_measurement_reflns_used 6660
_cell_measurement_temperature 296(2)
_cell_measurement_theta_max 25.50
_cell_measurement_theta_min 2.89
_cell_volume 5405.7(6)
_computing_cell_refinement 'APEX2 Software Suite (Bruker,2005)'
_computing_data_collection 'APEX2 Software Suite (Bruker,2005)'
_computing_data_reduction 'APEX2 Software Suite (Bruker,2005)'
_computing_structure_refinement 'SHELXL-97 (Sheldrick, 2008)'
_computing_structure_solution 'SHELXS-97 (Sheldrick, 2008)'
_diffrn_ambient_temperature 296(2)
_diffrn_measured_fraction_theta_full 0.998
_diffrn_measured_fraction_theta_max 0.998
_diffrn_measurement_device_type 'Bruker SMART CCD area detector'
_diffrn_measurement_method 'phi and omega scans'
_diffrn_radiation_monochromator graphite
_diffrn_radiation_source 'fine-focus sealed tube'
_diffrn_radiation_type MoK\a
_diffrn_radiation_wavelength 0.71073
_diffrn_reflns_av_R_equivalents 0.0292
_diffrn_reflns_av_sigmaI/netI 0.0184
_diffrn_reflns_limit_h_max 18
_diffrn_reflns_limit_h_min -18
_diffrn_reflns_limit_k_max 18
_diffrn_reflns_limit_k_min -18
_diffrn_reflns_limit_l_max 40
_diffrn_reflns_limit_l_min -40
_diffrn_reflns_number 21243
_diffrn_reflns_theta_full 27.64
_diffrn_reflns_theta_max 27.64
_diffrn_reflns_theta_min 1.79
_exptl_absorpt_coefficient_mu 8.247
_exptl_absorpt_correction_T_max 0.6375
_exptl_absorpt_correction_T_min 0.5583
_exptl_absorpt_correction_type multi-scan
_exptl_absorpt_process_details 'SADABS; Bruker, 2000'
_exptl_crystal_colour 'dark red'
_exptl_crystal_density_diffrn 2.445
_exptl_crystal_density_method 'not measured'
_exptl_crystal_description block
_exptl_crystal_F_000 3747
_exptl_crystal_size_max 0.08
_exptl_crystal_size_mid 0.07
_exptl_crystal_size_min 0.06
_refine_diff_density_max 2.625
_refine_diff_density_min -2.992
_refine_diff_density_rms 0.203
_refine_ls_extinction_method SHELXL
_refine_ls_goodness_of_fit_ref 1.042
_refine_ls_hydrogen_treatment constr
_refine_ls_matrix_type full
_refine_ls_number_parameters 141
_refine_ls_number_reflns 2804
_refine_ls_number_restraints 1
_refine_ls_restrained_S_all 1.042
_refine_ls_R_factor_all 0.0792
_refine_ls_R_factor_gt 0.0639
_refine_ls_shift/su_max 0.000
_refine_ls_shift/su_mean 0.000
_refine_ls_structure_factor_coef Fsqd
_refine_ls_weighting_details 'calc w=1/[\s^2^(Fo^2^)+(0.0913P)^2^+129.4645P] where P=(Fo^2^+2Fc^2^)/3'
_refine_ls_weighting_scheme calc
_refine_ls_wR_factor_gt 0.1711
_refine_ls_wR_factor_ref 0.1831
_reflns_number_gt 2247
_reflns_number_total 2804
_reflns_threshold_expression >2sigma(I)
_cod_data_source_file ic6b01770_si_005.cif
_cod_data_source_block C60N12H48Fe2KAg6Br11
_cod_original_cell_volume 5405.7(7)
_cod_original_sg_symbol_H-M R-3
_cod_database_code 4348872

loop_
_symmetry_equiv_pos_as_xyz
'x, y, z'
'-y, x-y, z'
'-x+y, -x, z'
'x+2/3, y+1/3, z+1/3'
'-y+2/3, x-y+1/3, z+1/3'
'-x+y+2/3, -x+1/3, z+1/3'
'x+1/3, y+2/3, z+2/3'
'-y+1/3, x-y+2/3, z+2/3'
'-x+y+1/3, -x+2/3, z+2/3'
'-x, -y, -z'
'y, -x+y, -z'
'x-y, x, -z'
'-x+2/3, -y+1/3, -z+1/3'
'y+2/3, -x+y+1/3, -z+1/3'
'x-y+2/3, x+1/3, -z+1/3'
'-x+1/3, -y+2/3, -z+2/3'
'y+1/3, -x+y+2/3, -z+2/3'
'x-y+1/3, x+2/3, -z+2/3'

loop_
_atom_site_label
_atom_site_type_symbol
_atom_site_fract_x
_atom_site_fract_y
_atom_site_fract_z
_atom_site_U_iso_or_equiv
_atom_site_adp_type
_atom_site_occupancy
_atom_site_symmetry_multiplicity
_atom_site_calc_flag
_atom_site_refinement_flags
K1 K 0.0000 0.0000 0.4818(9) 0.068(15) Uiso 1 3 d SPD
Fe1 Fe 0.0000 0.0000 0.12468(5) 0.0239(3) Uani 1 3 d S
Br3 Br 0.0000 0.0000 0.29466(4) 0.0439(3) Uani 1 3 d S
Ag1 Ag -0.14152(6) -0.08631(6) 0.36656(3) 0.0607(3) Uani 1 1 d .
Br2 Br -0.09227(10) -0.22260(11) 0.40611(4) 0.0819(4) Uani 1 1 d D
Br1 Br -0.3333 -0.1667 0.3333 0.1374(13) Uani 1 2 d S
N2 N -0.0865(4) -0.1350(4) 0.09076(17) 0.0289(11) Uani 1 1 d .
N1 N -0.1311(4) -0.0309(4) 0.15830(16) 0.0282(10) Uani 1 1 d .
C1 C -0.0737(5) -0.2206(5) 0.1025(2) 0.0316(13) Uani 1 1 d .
C5 C -0.1535(6) -0.1508(6) 0.0576(2) 0.0378(15) Uani 1 1 d .
H5 H -0.1650 -0.0939 0.0495 0.045 Uiso 1 1 calc .
C9 C -0.2862(7) -0.0070(8) 0.1616(3) 0.0500(19) Uani 1 1 d .
H9 H -0.3291 0.0181 0.1489 0.060 Uiso 1 1 calc .
C10 C -0.1926(5) 0.0083(5) 0.1414(2) 0.0310(13) Uani 1 1 d .
C8 C -0.3162(7) -0.0594(8) 0.2004(3) 0.052(2) Uani 1 1 d .
H8 H -0.3784 -0.0686 0.2143 0.062 Uiso 1 1 calc .
C6 C -0.1621(6) -0.0837(6) 0.1959(2) 0.0370(14) Uani 1 1 d .
H6 H -0.1205 -0.1118 0.2075 0.044 Uiso 1 1 calc .
C7 C -0.2530(7) -0.0980(7) 0.2182(2) 0.0452(17) Uani 1 1 d .
H7 H -0.2708 -0.1328 0.2446 0.054 Uiso 1 1 calc .
C4 C -0.2061(7) -0.2479(7) 0.0350(2) 0.0464(18) Uani 1 1 d .
H4 H -0.2528 -0.2558 0.0127 0.056 Uiso 1 1 calc .
C3 C -0.1891(8) -0.3327(7) 0.0456(3) 0.051(2) Uani 1 1 d .
H3 H -0.2222 -0.3978 0.0303 0.061 Uiso 1 1 calc .
C2 C -0.1212(8) -0.3183(6) 0.0800(3) 0.0475(19) Uani 1 1 d .
H2 H -0.1076 -0.3740 0.0879 0.057 Uiso 1 1 calc .

loop_
_atom_site_aniso_label
_atom_site_aniso_U_11
_atom_site_aniso_U_22
_atom_site_aniso_U_33
_atom_site_aniso_U_23
_atom_site_aniso_U_13
_atom_site_aniso_U_12
Fe1 0.0240(4) 0.0240(4) 0.0237(7) 0.000 0.000 0.0120(2)
Br3 0.0511(5) 0.0511(5) 0.0296(6) 0.000 0.000 0.0255(2)
Ag1 0.0490(4) 0.0583(5) 0.0727(5) -0.0010(3) -0.0030(3) 0.0252(3)
Br2 0.0707(7) 0.0875(8) 0.0973(9) 0.0554(7) 0.0367(6) 0.0470(6)
Br1 0.0426(8) 0.207(3) 0.0629(10) 0.0501(13) -0.0127(7) -0.0120(11)
N2 0.028(3) 0.028(3) 0.029(3) -0.001(2) 0.001(2) 0.013(2)
N1 0.028(3) 0.027(2) 0.027(2) -0.002(2) 0.002(2) 0.012(2)
C1 0.033(3) 0.028(3) 0.032(3) 0.002(2) 0.007(2) 0.013(3)
C5 0.039(4) 0.039(4) 0.036(3) -0.005(3) -0.009(3) 0.020(3)
C9 0.038(4) 0.066(5) 0.054(5) 0.007(4) 0.008(3) 0.031(4)
C10 0.029(3) 0.034(3) 0.032(3) -0.005(2) -0.002(2) 0.017(3)
C8 0.041(4) 0.061(5) 0.055(5) 0.000(4) 0.015(4) 0.027(4)
C6 0.036(3) 0.038(4) 0.036(3) 0.003(3) 0.007(3) 0.018(3)
C7 0.044(4) 0.045(4) 0.039(4) 0.005(3) 0.014(3) 0.016(3)
C4 0.049(4) 0.047(4) 0.037(4) -0.009(3) -0.013(3) 0.019(4)
C3 0.057(5) 0.035(4) 0.047(4) -0.014(3) -0.004(4) 0.012(4)
C2 0.068(5) 0.031(4) 0.042(4) -0.003(3) -0.002(4) 0.024(4)

loop_
_atom_type_symbol
_atom_type_description
_atom_type_scat_dispersion_real
_atom_type_scat_dispersion_imag
_atom_type_scat_source
C C 0.0033 0.0016 'International Tables Vol C Tables 4.2.6.8 and 6.1.1.4'
H H 0.0000 0.0000 'International Tables Vol C Tables 4.2.6.8 and 6.1.1.4'
N N 0.0061 0.0033 'International Tables Vol C Tables 4.2.6.8 and 6.1.1.4'
Fe Fe 0.3463 0.8444 'International Tables Vol C Tables 4.2.6.8 and 6.1.1.4'
Br Br -0.2901 2.4595 'International Tables Vol C Tables 4.2.6.8 and 6.1.1.4'
Ag Ag -0.8971 1.1015 'International Tables Vol C Tables 4.2.6.8 and 6.1.1.4'
K K 0.2009 0.2494 'International Tables Vol C Tables 4.2.6.8 and 6.1.1.4'

loop_
_geom_angle_atom_site_label_1
_geom_angle_atom_site_label_2
_geom_angle_atom_site_label_3
_geom_angle
_geom_angle_site_symmetry_1
_geom_angle_site_symmetry_3
K1 K1 Br2 131.0(3) 10_556 3
K1 K1 Br2 131.0(3) 10_556 2
Br2 K1 Br2 81.6(5) 3 2
K1 K1 Br2 131.0(3) 10_556 .
Br2 K1 Br2 81.6(5) 3 .
Br2 K1 Br2 81.6(5) 2 .
K1 K1 Ag1 154.27(18) 10_556 2
Br2 K1 Ag1 74.7(5) 3 2
Br2 K1 Ag1 40.3(3) 2 2
Br2 K1 Ag1 41.7(3) . 2
K1 K1 Ag1 154.27(17) 10_556 3
Br2 K1 Ag1 40.3(3) 3 3
Br2 K1 Ag1 41.7(3) 2 3
Br2 K1 Ag1 74.7(5) . 3
Ag1 K1 Ag1 44.2(3) 2 3
K1 K1 Ag1 154.27(18) 10_556 .
Br2 K1 Ag1 41.7(3) 3 .
Br2 K1 Ag1 74.7(5) 2 .
Br2 K1 Ag1 40.3(3) . .
Ag1 K1 Ag1 44.2(3) 2 .
Ag1 K1 Ag1 44.2(3) 3 .
N1 Fe1 N1 94.2(2) 2 .
N1 Fe1 N1 94.2(2) 2 3
N1 Fe1 N1 94.2(2) . 3
N1 Fe1 N2 90.9(2) 2 2
N1 Fe1 N2 173.4(2) . 2
N1 Fe1 N2 81.3(2) 3 2
N1 Fe1 N2 173.4(2) 2 3
N1 Fe1 N2 81.3(2) . 3
N1 Fe1 N2 90.9(2) 3 3
N2 Fe1 N2 93.8(2) 2 3
N1 Fe1 N2 81.3(2) 2 .
N1 Fe1 N2 90.9(2) . .
N1 Fe1 N2 173.4(2) 3 .
N2 Fe1 N2 93.8(2) 2 .
N2 Fe1 N2 93.8(2) 3 .
Ag1 Br3 Ag1 63.92(3) . 3
Ag1 Br3 Ag1 63.92(3) . 2
Ag1 Br3 Ag1 63.92(3) 3 2
Br1 Ag1 Br2 117.93(4) . .
Br1 Ag1 Br2 98.80(4) . 3
Br2 Ag1 Br2 122.54(8) . 3
Br1 Ag1 Br3 102.99(3) . .
Br2 Ag1 Br3 107.35(4) . .
Br2 Ag1 Br3 105.05(4) 3 .
Br1 Ag1 Ag1 132.31(4) . 3
Br2 Ag1 Ag1 109.68(4) . 3
Br2 Ag1 Ag1 54.66(4) 3 3
Br3 Ag1 Ag1 58.041(17) . 3
Br1 Ag1 Ag1 150.73(3) . 2
Br2 Ag1 Ag1 57.34(4) . 2
Br2 Ag1 Ag1 107.37(3) 3 2
Br3 Ag1 Ag1 58.041(17) . 2
Ag1 Ag1 Ag1 60.0 3 2
Br1 Ag1 K1 138.79(17) . .
Br2 Ag1 K1 61.85(4) . .
Br2 Ag1 K1 61.44(4) 3 .
Br3 Ag1 K1 116.60(18) . .
Ag1 Ag1 K1 67.92(15) 3 .
Ag1 Ag1 K1 67.92(15) 2 .
Ag1 Br2 Ag1 67.99(4) . 2
Ag1 Br2 K1 77.9(3) . .
Ag1 Br2 K1 76.9(3) 2 .
Ag1 Br1 Ag1 180.0 . 16_445
C5 N2 C1 117.2(6) . .
C5 N2 Fe1 128.1(5) . .
C1 N2 Fe1 114.7(4) . .
C10 N1 C6 118.3(6) . .
C10 N1 Fe1 115.0(4) . .
C6 N1 Fe1 126.8(5) . .
N2 C1 C2 122.3(7) . .
N2 C1 C10 114.0(6) . 2
C2 C1 C10 123.7(6) . 2
N2 C5 C4 122.9(7) . .
N2 C5 H5 118.6 . .
C4 C5 H5 118.6 . .
C10 C9 C8 120.2(8) . .
C10 C9 H9 119.9 . .
C8 C9 H9 119.9 . .
N1 C10 C9 121.1(7) . .
N1 C10 C1 114.4(5) . 3
C9 C10 C1 124.4(6) . 3
C7 C8 C9 119.1(7) . .
C7 C8 H8 120.4 . .
C9 C8 H8 120.4 . .
N1 C6 C7 123.0(7) . .
N1 C6 H6 118.5 . .
C7 C6 H6 118.5 . .
C8 C7 C6 118.2(7) . .
C8 C7 H7 120.9 . .
C6 C7 H7 120.9 . .
C3 C4 C5 119.9(7) . .
C3 C4 H4 120.0 . .
C5 C4 H4 120.0 . .
C4 C3 C2 118.0(7) . .
C4 C3 H3 121.0 . .
C2 C3 H3 121.0 . .
C3 C2 C1 119.6(7) . .
C3 C2 H2 120.2 . .
C1 C2 H2 120.2 . .

loop_
_geom_bond_atom_site_label_1
_geom_bond_atom_site_label_2
_geom_bond_distance
_geom_bond_site_symmetry_2
K1 K1 1.14(6) 10_556
K1 Br2 3.620(19) 3
K1 Br2 3.620(19) 2
K1 Br2 3.620(19) .
K1 Ag1 4.01(3) 2
K1 Ag1 4.01(3) 3
K1 Ag1 4.01(3) .
Fe1 N1 1.979(5) 2
Fe1 N1 1.979(5) .
Fe1 N1 1.979(5) 3
Fe1 N2 1.981(5) 2
Fe1 N2 1.981(5) 3
Fe1 N2 1.981(5) .
Br3 Ag1 2.8508(13) .
Br3 Ag1 2.8508(13) 3
Br3 Ag1 2.8508(13) 2
Ag1 Br1 2.5738(8) .
Ag1 Br2 2.6556(13) .
Ag1 Br2 2.7406(13) 3
Ag1 Ag1 3.0179(13) 3
Ag1 Ag1 3.0180(13) 2
Br2 Ag1 2.7406(13) 2
Br1 Ag1 2.5738(8) 16_445
N2 C5 1.348(9) .
N2 C1 1.356(8) .
N1 C10 1.349(8) .
N1 C6 1.347(9) .
C1 C2 1.387(10) .
C1 C10 1.471(10) 2
C5 C4 1.383(10) .
C5 H5 0.9300 .
C9 C10 1.379(10) .
C9 C8 1.377(13) .
C9 H9 0.9300 .
C10 C1 1.471(10) 3
C8 C7 1.375(13) .
C8 H8 0.9300 .
C6 C7 1.384(10) .
C6 H6 0.9300 .
C7 H7 0.9300 .
C4 C3 1.372(13) .
C4 H4 0.9300 .
C3 C2 1.389(13) .
C3 H3 0.9300 .
C2 H2 0.9300 .
